data_2236962
loop_
_publ_author_name
'Davis, Wade L.'
'Muller, Alfred'

_publ_section_title
;
 Tris(naphthalen-1-yl)phosphane chloroform hemisolvate
;
_journal_coeditor_code LH5561
_journal_issue 12
_journal_name_full 'Acta Crystallographica Section E'
_journal_page_first o3484
_journal_paper_doi 10.1107/S1600536812048234
_journal_volume 68
_journal_year 2012
_chemical_formula_iupac 'C30 H21 P, 0.5C H Cl3'
_chemical_formula_moiety 'C30 H21 P, 0.5(C H Cl3)'
_chemical_formula_sum 'C30.5 H21.5 Cl1.5 P'
_chemical_formula_weight 472.12
_chemical_name_systematic
;
Tris(naphthalen-1-yl)phosphane chloroform hemisolvate
;
_space_group_IT_number 14
_symmetry_cell_setting monoclinic
_symmetry_space_group_name_Hall '-P 2ybc'
_symmetry_space_group_name_H-M 'P 1 21/c 1'
_atom_sites_solution_hydrogens geom
_atom_sites_solution_primary direct
_atom_sites_solution_secondary difmap
_audit_creation_method 'WinGX routine CIF_UPDATE'
_cell_angle_alpha 90
_cell_angle_beta 107.061(14)
_cell_angle_gamma 90
_cell_formula_units_Z 4
_cell_length_a 9.197(3)
_cell_length_b 14.564(5)
_cell_length_c 18.675(5)
_cell_measurement_reflns_used 2813
_cell_measurement_temperature 100(2)
_cell_measurement_theta_max 24.30
_cell_measurement_theta_min 2.32
_cell_volume 2391.3(13)
_computing_cell_refinement 'SAINT (Bruker, 2008)'
_computing_data_collection 'APEX2 (Bruker, 2011)'
_computing_data_reduction 'SAINT and XPREP (Bruker, 2008)'
_computing_molecular_graphics 'DIAMOND (Brandenburg & Putz, 2005)'
_computing_publication_material 'publCIF (Westrip, 2010) and WinGX (Farrugia, 2012)'
_computing_structure_refinement 'SHELXL97 (Sheldrick, 2008)'
_computing_structure_solution 'SIR97 (Altomare <i>et al.</i>, 1999)'
_diffrn_ambient_temperature 100(2)
_diffrn_detector_area_resol_mean 8.4
_diffrn_measured_fraction_theta_full 0.992
_diffrn_measured_fraction_theta_max 0.992
_diffrn_measurement_device_type 'Bruker APEX DUO 4K-CCD'
_diffrn_measurement_method '\f and \w scans'
_diffrn_radiation_monochromator graphite
_diffrn_radiation_source 'sealed tube'
_diffrn_radiation_type MoK\a
_diffrn_radiation_wavelength 0.71073
_diffrn_reflns_av_R_equivalents 0.1073
_diffrn_reflns_limit_h_max 12
_diffrn_reflns_limit_h_min -12
_diffrn_reflns_limit_k_max 19
_diffrn_reflns_limit_k_min -18
_diffrn_reflns_limit_l_max 24
_diffrn_reflns_limit_l_min -24
_diffrn_reflns_number 23695
_diffrn_reflns_theta_full 28.38
_diffrn_reflns_theta_max 28.38
_diffrn_reflns_theta_min 1.8
_diffrn_standards_decay_% 0
_diffrn_standards_interval_count 0
_diffrn_standards_interval_time 0
_diffrn_standards_number 0
_exptl_absorpt_coefficient_mu 0.3
_exptl_absorpt_correction_T_max 0.9793
_exptl_absorpt_correction_T_min 0.9155
_exptl_absorpt_correction_type multi-scan
_exptl_absorpt_process_details
;
(SADABS; Bruker, 2008)
;
_exptl_crystal_colour colourless
_exptl_crystal_density_diffrn 1.311
_exptl_crystal_density_method 'not measured'
_exptl_crystal_description needle
_exptl_crystal_F_000 980
_exptl_crystal_size_max 0.3
_exptl_crystal_size_mid 0.072
_exptl_crystal_size_min 0.072
_refine_diff_density_max 0.866
_refine_diff_density_min -0.569
_refine_ls_extinction_method none
_refine_ls_goodness_of_fit_ref 1.023
_refine_ls_hydrogen_treatment constr
_refine_ls_matrix_type full
_refine_ls_number_parameters 316
_refine_ls_number_reflns 5950
_refine_ls_number_restraints 0
_refine_ls_restrained_S_all 1.023
_refine_ls_R_factor_all 0.1157
_refine_ls_R_factor_gt 0.0664
_refine_ls_shift/su_max 0
_refine_ls_shift/su_mean 0
_refine_ls_structure_factor_coef Fsqd
_refine_ls_weighting_details 'calc w=1/[\s^2^(Fo^2^)+(0.1042P)^2^+0.0263P] where P=(Fo^2^+2Fc^2^)/3'
_refine_ls_weighting_scheme calc
_refine_ls_wR_factor_gt 0.1617
_refine_ls_wR_factor_ref 0.1935
_reflns_number_gt 3713
_reflns_number_total 5950
_reflns_threshold_expression I>2\s(I)
_cod_data_source_file lh5561.cif
_cod_data_source_block I
_cod_original_sg_symbol_H-M 'P 21/c'
_cod_database_code 2236962
_cod_database_fobs_code 2236962

loop_
_symmetry_equiv_pos_as_xyz
'x, y, z'
'-x, y+1/2, -z+1/2'
'-x, -y, -z'
'x, -y-1/2, z-1/2'

loop_
_atom_site_type_symbol
_atom_site_label
_atom_site_fract_x
_atom_site_fract_y
_atom_site_fract_z
_atom_site_U_iso_or_equiv
_atom_site_adp_type
_atom_site_calc_flag
_atom_site_refinement_flags
_atom_site_occupancy
_atom_site_disorder_assembly
_atom_site_disorder_group
P P1 0.73007(7) 0.85270(5) 0.62816(4) 0.02204(18) Uani d . 1 . .
C C1 0.6589(3) 0.80104(19) 0.53493(14) 0.0251(5) Uani d . 1 . .
C C2 0.7611(3) 0.74531(18) 0.50785(15) 0.0269(6) Uani d . 1 . .
C C3 0.9148(3) 0.72986(19) 0.54983(15) 0.0277(6) Uani d . 1 . .
H H3 0.9534 0.7578 0.5963 0.033 Uiso calc R 1 . .
C C4 1.0071(4) 0.6744(2) 0.52300(17) 0.0373(7) Uani d . 1 . .
H H4 1.1069 0.664 0.5518 0.045 Uiso calc R 1 . .
C C5 0.9517(5) 0.6332(2) 0.4522(2) 0.0502(9) Uani d . 1 . .
H H5 1.0149 0.5956 0.4343 0.06 Uiso calc R 1 . .
C C6 0.8055(4) 0.6484(2) 0.40970(18) 0.0474(9) Uani d . 1 . .
H H6 0.7708 0.6216 0.3625 0.057 Uiso calc R 1 . .
C C7 0.7056(4) 0.7039(2) 0.43570(16) 0.0353(7) Uani d . 1 . .
C C8 0.5525(4) 0.7185(2) 0.39308(17) 0.0439(8) Uani d . 1 . .
H H8 0.5166 0.6925 0.3457 0.053 Uiso calc R 1 . .
C C9 0.4568(4) 0.7699(2) 0.42033(18) 0.0427(8) Uani d . 1 . .
H H9 0.3559 0.7775 0.3921 0.051 Uiso calc R 1 . .
C C10 0.5105(3) 0.8114(2) 0.49096(17) 0.0354(7) Uani d . 1 . .
H H10 0.4443 0.8469 0.5086 0.042 Uiso calc R 1 . .
C C11 0.8153(3) 0.95984(18) 0.60744(15) 0.0243(5) Uani d . 1 . .
C C12 0.9083(3) 1.01264(17) 0.66864(15) 0.0237(5) Uani d . 1 . .
C C13 0.9367(3) 0.98622(19) 0.74493(15) 0.0265(6) Uani d . 1 . .
H H13 0.8914 0.9334 0.7565 0.032 Uiso calc R 1 . .
C C14 1.0293(3) 1.0370(2) 0.80119(16) 0.0312(6) Uani d . 1 . .
H H14 1.0476 1.0181 0.8506 0.037 Uiso calc R 1 . .
C C15 1.0980(3) 1.1185(2) 0.78521(17) 0.0325(6) Uani d . 1 . .
H H15 1.1608 1.1529 0.824 0.039 Uiso calc R 1 . .
C C16 1.0719(3) 1.14612(19) 0.71339(16) 0.0302(6) Uani d . 1 . .
H H16 1.1168 1.2 0.7035 0.036 Uiso calc R 1 . .
C C17 0.9776(3) 1.09469(18) 0.65280(16) 0.0262(6) Uani d . 1 . .
C C18 0.9538(3) 1.12187(19) 0.57754(17) 0.0316(6) Uani d . 1 . .
H H18 0.999 1.1754 0.5672 0.038 Uiso calc R 1 . .
C C19 0.8659(3) 1.0710(2) 0.52010(16) 0.0307(6) Uani d . 1 . .
H H19 0.8516 1.0895 0.4709 0.037 Uiso calc R 1 . .
C C20 0.7961(3) 0.98966(19) 0.53533(16) 0.0281(6) Uani d . 1 . .
H H20 0.7357 0.9555 0.4956 0.034 Uiso calc R 1 . .
C C21 0.5560(3) 0.89395(18) 0.64718(14) 0.0238(5) Uani d . 1 . .
C C22 0.5185(3) 0.98566(19) 0.64516(15) 0.0270(6) Uani d . 1 . .
H H22 0.5778 1.028 0.6289 0.032 Uiso calc R 1 . .
C C23 0.3931(3) 1.01723(19) 0.66694(15) 0.0293(6) Uani d . 1 . .
H H23 0.3705 1.0796 0.6647 0.035 Uiso calc R 1 . .
C C24 0.3042(3) 0.9567(2) 0.69129(15) 0.0269(6) Uani d . 1 . .
H H24 0.2224 0.9783 0.7061 0.032 Uiso calc R 1 . .
C C25 0.3358(3) 0.86131(19) 0.69407(14) 0.0248(5) Uani d . 1 . .
C C26 0.2434(3) 0.7973(2) 0.71761(15) 0.0302(6) Uani d . 1 . .
H H26 0.1604 0.8183 0.7318 0.036 Uiso calc R 1 . .
C C27 0.2735(3) 0.7053(2) 0.71984(16) 0.0344(7) Uani d . 1 . .
H H27 0.212 0.6642 0.7357 0.041 Uiso calc R 1 . .
C C28 0.3985(3) 0.6730(2) 0.69789(17) 0.0345(7) Uani d . 1 . .
H H28 0.4186 0.6103 0.699 0.041 Uiso calc R 1 . .
C C29 0.4911(3) 0.73308(19) 0.67483(16) 0.0297(6) Uani d . 1 . .
H H29 0.5735 0.7105 0.661 0.036 Uiso calc R 1 . .
C C30 0.4632(3) 0.82826(18) 0.67181(15) 0.0248(6) Uani d . 1 . .
Cl Cl1 0.68271(18) 0.46375(16) 0.50033(11) 0.0583(5) Uani d P 0.5 A -1
Cl Cl2 0.3885(2) 0.49626(13) 0.39948(12) 0.0646(6) Uani d P 0.5 A -1
Cl Cl3 0.4575(3) 0.55581(16) 0.55292(13) 0.0727(6) Uani d P 0.5 A -1
C C31 0.4885(7) 0.4716(4) 0.4923(4) 0.0397(14) Uani d P 0.5 A -1
H H31 0.4538 0.4123 0.5059 0.048 Uiso calc PR 0.5 A -1

loop_
_atom_site_aniso_label
_atom_site_aniso_U_11
_atom_site_aniso_U_22
_atom_site_aniso_U_33
_atom_site_aniso_U_12
_atom_site_aniso_U_13
_atom_site_aniso_U_23
P1 0.0227(3) 0.0153(3) 0.0283(4) 0.0009(2) 0.0078(3) 0.0026(3)
C1 0.0304(13) 0.0181(13) 0.0257(13) -0.0033(10) 0.0064(11) 0.0056(11)
C2 0.0379(14) 0.0167(13) 0.0263(14) -0.0059(11) 0.0100(12) 0.0026(11)
C3 0.0392(14) 0.0205(14) 0.0267(14) -0.0006(11) 0.0149(12) 0.0035(11)
C4 0.0479(17) 0.0290(16) 0.0412(17) 0.0038(13) 0.0229(14) 0.0015(14)
C5 0.080(3) 0.0308(19) 0.055(2) -0.0040(16) 0.042(2) -0.0103(16)
C6 0.078(2) 0.0366(19) 0.0331(17) -0.0182(17) 0.0254(17) -0.0112(15)
C7 0.0557(18) 0.0221(15) 0.0292(15) -0.0128(13) 0.0143(14) 0.0002(12)
C8 0.061(2) 0.0358(19) 0.0274(16) -0.0208(15) 0.0018(15) 0.0008(14)
C9 0.0409(16) 0.041(2) 0.0363(17) -0.0134(14) -0.0040(14) 0.0095(15)
C10 0.0340(14) 0.0288(17) 0.0368(16) -0.0055(12) 0.0002(13) 0.0099(13)
C11 0.0214(11) 0.0177(13) 0.0351(15) 0.0024(9) 0.0102(11) 0.0032(11)
C12 0.0231(11) 0.0154(12) 0.0354(15) 0.0014(9) 0.0129(11) 0.0014(11)
C13 0.0302(13) 0.0179(13) 0.0351(15) -0.0013(10) 0.0153(12) -0.0001(11)
C14 0.0419(15) 0.0260(15) 0.0305(15) -0.0044(12) 0.0180(13) -0.0054(12)
C15 0.0361(14) 0.0226(15) 0.0427(17) -0.0059(11) 0.0178(13) -0.0103(13)
C16 0.0338(13) 0.0159(13) 0.0458(17) -0.0035(10) 0.0196(13) -0.0045(12)
C17 0.0265(12) 0.0151(13) 0.0402(16) 0.0015(10) 0.0149(11) 0.0007(11)
C18 0.0345(14) 0.0175(14) 0.0468(17) -0.0016(10) 0.0181(13) 0.0070(12)
C19 0.0337(14) 0.0243(15) 0.0349(16) 0.0014(11) 0.0115(12) 0.0108(12)
C20 0.0278(13) 0.0205(14) 0.0356(15) 0.0008(10) 0.0088(12) 0.0027(12)
C21 0.0217(11) 0.0187(13) 0.0306(14) 0.0016(9) 0.0071(11) 0.0045(11)
C22 0.0256(12) 0.0181(13) 0.0375(16) 0.0014(10) 0.0098(12) 0.0068(11)
C23 0.0306(14) 0.0201(14) 0.0362(16) 0.0056(11) 0.0081(12) 0.0019(12)
C24 0.0222(12) 0.0290(15) 0.0291(14) 0.0048(10) 0.0068(11) 0.0019(12)
C25 0.0204(11) 0.0268(14) 0.0252(13) 0.0000(10) 0.0036(10) 0.0039(11)
C26 0.0220(12) 0.0346(16) 0.0323(15) -0.0031(11) 0.0053(11) 0.0049(13)
C27 0.0294(13) 0.0329(16) 0.0393(17) -0.0092(12) 0.0075(12) 0.0091(13)
C28 0.0334(14) 0.0202(14) 0.0476(18) -0.0021(11) 0.0081(13) 0.0086(13)
C29 0.0275(13) 0.0212(14) 0.0410(17) 0.0033(10) 0.0110(12) 0.0095(12)
C30 0.0246(12) 0.0206(14) 0.0286(14) -0.0009(10) 0.0069(11) 0.0038(11)
Cl1 0.0349(8) 0.0726(14) 0.0590(12) 0.0079(8) 0.0009(8) -0.0100(10)
Cl2 0.0631(11) 0.0349(10) 0.0680(13) 0.0079(8) -0.0239(10) -0.0142(9)
Cl3 0.0889(15) 0.0602(14) 0.0794(15) 0.0005(11) 0.0409(13) -0.0266(12)
C31 0.046(3) 0.026(3) 0.051(4) -0.009(3) 0.020(3) -0.008(3)

loop_
_atom_type_symbol
_atom_type_description
_atom_type_scat_dispersion_real
_atom_type_scat_dispersion_imag
_atom_type_scat_source
C C 0.0033 0.0016 'International Tables Vol C Tables 4.2.6.8 and 6.1.1.4'
H H 0 0 'International Tables Vol C Tables 4.2.6.8 and 6.1.1.4'
Cl Cl 0.1484 0.1585 'International Tables Vol C Tables 4.2.6.8 and 6.1.1.4'
P P 0.1023 0.0942 'International Tables Vol C Tables 4.2.6.8 and 6.1.1.4'

loop_
_geom_angle_atom_site_label_1
_geom_angle_atom_site_label_2
_geom_angle_atom_site_label_3
_geom_angle
C1 P1 C11 101.78(12)
C1 P1 C21 103.24(12)
C11 P1 C21 102.27(12)
C10 C1 C2 119.1(3)
C10 C1 P1 122.4(2)
C2 C1 P1 118.48(19)
C3 C2 C7 118.5(3)
C3 C2 C1 122.8(2)
C7 C2 C1 118.7(2)
C4 C3 C2 121.0(3)
C4 C3 H3 119.5
C2 C3 H3 119.5
C3 C4 C5 120.3(3)
C3 C4 H4 119.9
C5 C4 H4 119.9
C6 C5 C4 120.1(3)
C6 C5 H5 119.9
C4 C5 H5 119.9
C5 C6 C7 121.5(3)
C5 C6 H6 119.3
C7 C6 H6 119.3
C6 C7 C8 122.2(3)
C6 C7 C2 118.6(3)
C8 C7 C2 119.3(3)
C9 C8 C7 121.1(3)
C9 C8 H8 119.4
C7 C8 H8 119.4
C8 C9 C10 120.0(3)
C8 C9 H9 120
C10 C9 H9 120
C1 C10 C9 121.8(3)
C1 C10 H10 119.1
C9 C10 H10 119.1
C20 C11 C12 119.1(2)
C20 C11 P1 122.3(2)
C12 C11 P1 118.63(19)
C13 C12 C17 118.2(2)
C13 C12 C11 123.0(2)
C17 C12 C11 118.9(2)
C14 C13 C12 121.0(2)
C14 C13 H13 119.5
C12 C13 H13 119.5
C13 C14 C15 120.6(3)
C13 C14 H14 119.7
C15 C14 H14 119.7
C16 C15 C14 119.9(3)
C16 C15 H15 120.1
C14 C15 H15 120.1
C15 C16 C17 121.5(3)
C15 C16 H16 119.3
C17 C16 H16 119.3
C18 C17 C16 121.6(2)
C18 C17 C12 119.5(3)
C16 C17 C12 118.8(2)
C19 C18 C17 121.0(3)
C19 C18 H18 119.5
C17 C18 H18 119.5
C18 C19 C20 119.9(3)
C18 C19 H19 120.1
C20 C19 H19 120.1
C11 C20 C19 121.7(3)
C11 C20 H20 119.2
C19 C20 H20 119.2
C22 C21 C30 119.0(2)
C22 C21 P1 122.43(19)
C30 C21 P1 118.32(19)
C21 C22 C23 121.9(2)
C21 C22 H22 119.1
C23 C22 H22 119.1
C24 C23 C22 120.4(3)
C24 C23 H23 119.8
C22 C23 H23 119.8
C23 C24 C25 120.5(2)
C23 C24 H24 119.7
C25 C24 H24 119.7
C26 C25 C24 121.4(2)
C26 C25 C30 119.0(3)
C24 C25 C30 119.6(2)
C27 C26 C25 121.3(2)
C27 C26 H26 119.3
C25 C26 H26 119.3
C26 C27 C28 119.6(3)
C26 C27 H27 120.2
C28 C27 H27 120.2
C29 C28 C27 120.7(3)
C29 C28 H28 119.6
C27 C28 H28 119.6
C28 C29 C30 121.1(2)
C28 C29 H29 119.4
C30 C29 H29 119.4
C29 C30 C25 118.2(2)
C29 C30 C21 123.2(2)
C25 C30 C21 118.6(2)
Cl2 C31 Cl3 111.1(4)
Cl2 C31 Cl1 109.0(4)
Cl3 C31 Cl1 110.3(3)
Cl2 C31 H31 108.8
Cl3 C31 H31 108.8
Cl1 C31 H31 108.8

loop_
_geom_bond_atom_site_label_1
_geom_bond_atom_site_label_2
_geom_bond_distance
P1 C1 1.832(3)
P1 C11 1.838(3)
P1 C21 1.840(2)
C1 C10 1.379(4)
C1 C2 1.441(4)
C2 C3 1.419(4)
C2 C7 1.427(4)
C3 C4 1.369(4)
C3 H3 0.93
C4 C5 1.404(5)
C4 H4 0.93
C5 C6 1.364(5)
C5 H5 0.93
C6 C7 1.413(5)
C6 H6 0.93
C7 C8 1.415(5)
C8 C9 1.363(5)
C8 H8 0.93
C9 C10 1.403(4)
C9 H9 0.93
C10 H10 0.93
C11 C20 1.376(4)
C11 C12 1.434(4)
C12 C13 1.424(4)
C12 C17 1.426(4)
C13 C14 1.360(4)
C13 H13 0.93
C14 C15 1.416(4)
C14 H14 0.93
C15 C16 1.353(4)
C15 H15 0.93
C16 C17 1.420(4)
C16 H16 0.93
C17 C18 1.414(4)
C18 C19 1.358(4)
C18 H18 0.93
C19 C20 1.415(4)
C19 H19 0.93
C20 H20 0.93
C21 C22 1.377(4)
C21 C30 1.444(3)
C22 C23 1.408(3)
C22 H22 0.93
C23 C24 1.368(4)
C23 H23 0.93
C24 C25 1.417(4)
C24 H24 0.93
C25 C26 1.416(4)
C25 C30 1.436(3)
C26 C27 1.367(4)
C26 H26 0.93
C27 C28 1.410(4)
C27 H27 0.93
C28 C29 1.375(4)
C28 H28 0.93
C29 C30 1.408(4)
C29 H29 0.93
Cl1 C31 1.752(7)
Cl2 C31 1.745(8)
Cl3 C31 1.748(7)
C31 H31 0.98

loop_
_geom_hbond_atom_site_label_D
_geom_hbond_atom_site_label_H
_geom_hbond_atom_site_label_A
_geom_hbond_site_symmetry_A
_geom_hbond_distance_DH
_geom_hbond_distance_HA
_geom_hbond_distance_DA
_geom_hbond_angle_DHA
C5 H5 Cl1 3_766 0.93 2.82 3.512(4) 131.6
C18 H18 Cg1 3_776 0.93 2.66 3.579(3) 170
C24 H24 Cg2 1_455 0.93 2.51 3.425(3) 167
C27 H27 Cg2 2_646 0.93 2.69 3.612(3) 170
C8 H8 Cg3 4_575 0.93 2.79 3.580(3) 143
C31 H31 Cg4 3_666 0.98 2.65 3.618(6) 172

loop_
_geom_torsion_atom_site_label_1
_geom_torsion_atom_site_label_2
_geom_torsion_atom_site_label_3
_geom_torsion_atom_site_label_4
_geom_torsion
C11 P1 C1 C10 -95.6(2)
C21 P1 C1 C10 10.2(3)
C11 P1 C1 C2 86.3(2)
C21 P1 C1 C2 -167.9(2)
C10 C1 C2 C3 -179.1(3)
P1 C1 C2 C3 -0.9(3)
C10 C1 C2 C7 1.0(4)
P1 C1 C2 C7 179.2(2)
C7 C2 C3 C4 -1.9(4)
C1 C2 C3 C4 178.2(3)
C2 C3 C4 C5 1.4(4)
C3 C4 C5 C6 0.1(5)
C4 C5 C6 C7 -1.1(5)
C5 C6 C7 C8 -178.4(3)
C5 C6 C7 C2 0.6(5)
C3 C2 C7 C6 0.8(4)
C1 C2 C7 C6 -179.2(3)
C3 C2 C7 C8 179.9(3)
C1 C2 C7 C8 -0.2(4)
C6 C7 C8 C9 177.9(3)
C2 C7 C8 C9 -1.2(4)
C7 C8 C9 C10 1.6(5)
C2 C1 C10 C9 -0.6(4)
P1 C1 C10 C9 -178.7(2)
C8 C9 C10 C1 -0.7(5)
C1 P1 C11 C20 9.3(2)
C21 P1 C11 C20 -97.2(2)
C1 P1 C11 C12 -168.88(18)
C21 P1 C11 C12 84.6(2)
C20 C11 C12 C13 -178.8(2)
P1 C11 C12 C13 -0.6(3)
C20 C11 C12 C17 0.2(3)
P1 C11 C12 C17 178.53(17)
C17 C12 C13 C14 -1.0(4)
C11 C12 C13 C14 178.1(2)
C12 C13 C14 C15 1.0(4)
C13 C14 C15 C16 -0.2(4)
C14 C15 C16 C17 -0.6(4)
C15 C16 C17 C18 -178.1(3)
C15 C16 C17 C12 0.5(4)
C13 C12 C17 C18 178.9(2)
C11 C12 C17 C18 -0.3(3)
C13 C12 C17 C16 0.2(3)
C11 C12 C17 C16 -178.9(2)
C16 C17 C18 C19 178.6(2)
C12 C17 C18 C19 0.0(4)
C17 C18 C19 C20 0.3(4)
C12 C11 C20 C19 0.0(4)
P1 C11 C20 C19 -178.18(19)
C18 C19 C20 C11 -0.3(4)
C1 P1 C21 C22 -106.4(2)
C11 P1 C21 C22 -1.0(3)
C1 P1 C21 C30 79.4(2)
C11 P1 C21 C30 -175.2(2)
C30 C21 C22 C23 0.5(4)
P1 C21 C22 C23 -173.6(2)
C21 C22 C23 C24 0.2(4)
C22 C23 C24 C25 -0.8(4)
C23 C24 C25 C26 -178.7(2)
C23 C24 C25 C30 0.6(4)
C24 C25 C26 C27 179.6(3)
C30 C25 C26 C27 0.3(4)
C25 C26 C27 C28 -0.4(4)
C26 C27 C28 C29 0.5(4)
C27 C28 C29 C30 -0.6(5)
C28 C29 C30 C25 0.5(4)
C28 C29 C30 C21 -179.3(3)
C26 C25 C30 C29 -0.4(4)
C24 C25 C30 C29 -179.7(3)
C26 C25 C30 C21 179.4(2)
C24 C25 C30 C21 0.1(4)
C22 C21 C30 C29 179.1(3)
P1 C21 C30 C29 -6.5(4)
C22 C21 C30 C25 -0.6(4)
P1 C21 C30 C25 173.73(19)
